data_4310579
loop_
_publ_author_name
'Patrice M. T. Piggot'
'Lincoln A. Hall'
'Andrew J. P. White'
'David J. Williams'
'Laurence K. Thompson'

_publ_section_title
;
 Synthesis, Structure, and Magnetochemical Analysis of Selected First-Row
 Transition-Metal Anilino- and Anisolesquarate Compounds
;
_journal_name_full 'Inorganic Chemistry'
_journal_page_first 1167
_journal_page_last 1174
_journal_paper_doi 10.1021/ic035193g
_journal_volume 43
_journal_year 2004
_chemical_formula_sum 'C22 H20 N2 O8 Zn'
_chemical_formula_weight 505.77
_chemical_name_systematic
; 
 ? 
;
_space_group_IT_number 14
_symmetry_cell_setting monoclinic
_symmetry_space_group_name_Hall '-P 2ybc'
_symmetry_space_group_name_H-M 'P 1 21/c 1'
_atom_sites_solution_hydrogens geom
_atom_sites_solution_primary direct
_atom_sites_solution_secondary difmap
_audit_creation_method SHELXL
_cell_angle_alpha 90.00
_cell_angle_beta 98.862(2)
_cell_angle_gamma 90.00
_cell_formula_units_Z 2
_cell_length_a 9.8369(6)
_cell_length_b 11.2936(6)
_cell_length_c 9.1740(4)
_cell_measurement_temperature 150(2)
_cell_volume 1007.01(9)
_computing_data_reduction 'Siemens SHELXTL'
_computing_molecular_graphics 'Siemens SHELXTL'
_computing_publication_material 'Siemens SHELXTL'
_computing_structure_refinement 'SHELXL-93 (Sheldrick, 1993)'
_computing_structure_solution 'SHELXS-86 (Sheldrick, 1990)'
_diffrn_ambient_temperature 150(2)
_diffrn_measurement_device 'Nonius Kappa CCD'
_diffrn_measurement_method '\w scans'
_diffrn_radiation_monochromator graphite
_diffrn_radiation_source 'fine-focus sealed tube'
_diffrn_radiation_type MoK\a
_diffrn_radiation_wavelength 0.71073
_diffrn_reflns_av_R_equivalents 0.0495
_diffrn_reflns_av_sigmaI/netI 0.0633
_diffrn_reflns_limit_h_max 12
_diffrn_reflns_limit_h_min -11
_diffrn_reflns_limit_k_max 13
_diffrn_reflns_limit_k_min -14
_diffrn_reflns_limit_l_max 11
_diffrn_reflns_limit_l_min -11
_diffrn_reflns_number 7260
_diffrn_reflns_theta_max 27.55
_diffrn_reflns_theta_min 2.88
_exptl_absorpt_coefficient_mu 1.276
_exptl_absorpt_correction_T_max 0.8416
_exptl_absorpt_correction_T_min 0.7164
_exptl_absorpt_correction_type empirical
_exptl_crystal_colour Colourless
_exptl_crystal_density_diffrn 1.668
_exptl_crystal_description plates
_exptl_crystal_F_000 520
_exptl_crystal_size_max 0.28
_exptl_crystal_size_mid 0.24
_exptl_crystal_size_min 0.14
_refine_diff_density_max 0.378
_refine_diff_density_min -0.557
_refine_diff_density_rms 0.077
_refine_ls_extinction_coef 0.0132(23)
_refine_ls_extinction_expression Fc^*^=kFc[1+0.001xFc^2^\l^3^/sin(2\q)]^-1/4^
_refine_ls_extinction_method SHELXL
_refine_ls_goodness_of_fit_all 1.041
_refine_ls_goodness_of_fit_obs 1.080
_refine_ls_matrix_type full
_refine_ls_number_parameters 148
_refine_ls_number_reflns 2162
_refine_ls_number_restraints 2
_refine_ls_restrained_S_all 1.063
_refine_ls_restrained_S_obs 1.079
_refine_ls_R_factor_all 0.0538
_refine_ls_R_factor_obs 0.0359
_refine_ls_shift/esd_max 0.000
_refine_ls_shift/esd_mean 0.000
_refine_ls_structure_factor_coef Fsqd
_refine_ls_weighting_details 'w=1/[\s^2^(Fo^2^)+(0.0205P)^2^+0.4981P] where P=(Fo^2^+2Fc^2^)/3'
_refine_ls_weighting_scheme calc
_refine_ls_wR_factor_all 0.0873
_refine_ls_wR_factor_obs 0.0784
_reflns_number_observed 1814
_reflns_number_total 2300
_reflns_observed_criterion >2sigma(I)
_cod_data_source_file ic035193gsi20031015_051854_5.cif
_cod_data_source_block Compound_5
_cod_depositor_comments
;
The following automatic conversions were performed:
'_symmetry_cell_setting' value 'Monoclinic' changed to 'monoclinic'
according to '/home/saulius/struct/CIF-dictionaries/cif_core.dic'
dictionary named 'cif_core.dic' version 2.4.1 from
2010-06-29.

'_exptl_absorpt_correction_type' value 'Empirical' changed to
'empirical' according to
'/home/saulius/struct/CIF-dictionaries/cif_core.dic' dictionary named
'cif_core.dic' version 2.4.1 from 2010-06-29.

Automatic conversion script
Id: cif_fix_enum 1527 2010-12-29 10:47:43Z saulius 

The following automatic conversions were performed:

'_refine_ls_weighting_scheme' value 'calc
w=1/[\s^2^(Fo^2^)+(0.0205P)^2^+0.4981P] where P=(Fo^2^+2Fc^2^)/3' was
changed to 'calc'. New tag '_refine_ls_weighting_details' was
created. The value of the new tag was set to
'w=1/[\s^2^(Fo^2^)+(0.0205P)^2^+0.4981P] where P=(Fo^2^+2Fc^2^)/3'.

Automatic conversion script
Id: cif_fix_values 3143 2015-03-26 13:38:13Z robertas 
;
_cod_database_code 4310579

loop_
_symmetry_equiv_pos_as_xyz
'x, y, z'
'-x, y+1/2, -z+1/2'
'-x, -y, -z'
'x, -y-1/2, z-1/2'

loop_
_atom_site_aniso_label
_atom_site_aniso_U_11
_atom_site_aniso_U_22
_atom_site_aniso_U_33
_atom_site_aniso_U_23
_atom_site_aniso_U_13
_atom_site_aniso_U_12
Zn 0.0212(2) 0.0105(2) 0.0132(2) -0.00027(13) -0.00143(13) -0.0005(2)
O1 0.0273(9) 0.0136(9) 0.0154(7) -0.0042(6) -0.0042(6) 0.0027(7)
C1 0.0211(12) 0.0136(12) 0.0169(10) -0.0002(8) 0.0023(9) 0.0007(9)
O2 0.0281(9) 0.0104(8) 0.0167(7) -0.0014(6) -0.0029(6) 0.0027(7)
C2 0.0216(11) 0.0152(12) 0.0145(9) -0.0009(8) 0.0005(9) -0.0007(10)
O3 0.0321(10) 0.0184(9) 0.0184(7) -0.0043(6) -0.0079(7) 0.0037(7)
C3 0.0250(12) 0.0141(12) 0.0169(10) 0.0005(8) 0.0005(9) 0.0032(10)
C4 0.0215(12) 0.0155(12) 0.0164(10) 0.0013(8) 0.0004(9) -0.0012(10)
N5 0.0244(11) 0.0146(11) 0.0165(9) -0.0020(7) -0.0055(8) 0.0019(8)
C6 0.0292(14) 0.0193(14) 0.0329(13) -0.0008(10) -0.0068(11) -0.0002(11)
C7 0.044(2) 0.0178(14) 0.0441(15) 0.0051(12) -0.0107(13) 0.0062(13)
C8 0.034(2) 0.028(2) 0.0327(13) 0.0020(11) -0.0098(12) 0.0100(12)
C9 0.0297(14) 0.028(2) 0.0291(13) -0.0045(11) -0.0074(11) 0.0021(12)
C10 0.0299(13) 0.0174(12) 0.0269(11) -0.0035(10) -0.0029(10) 0.0020(11)
C11 0.0222(12) 0.0155(12) 0.0188(10) 0.0004(8) 0.0009(9) 0.0032(10)
O20 0.0225(9) 0.0179(9) 0.0211(8) -0.0001(7) 0.0002(7) -0.0014(7)
C21 0.0274(14) 0.037(2) 0.0286(12) -0.0001(11) 0.0048(11) -0.0010(12)

loop_
_atom_site_label
_atom_site_type_symbol
_atom_site_fract_x
_atom_site_fract_y
_atom_site_fract_z
_atom_site_U_iso_or_equiv
_atom_site_thermal_displace_type
_atom_site_occupancy
_atom_site_calc_flag
_atom_site_refinement_flags
_atom_site_disorder_group
Zn Zn 0.0000 0.0000 0.0000 0.01541(15) Uani 1 d S .
O1 O -0.0427(2) 0.11549(14) 0.16008(15) 0.0196(4) Uani 1 d . .
C1 C 0.0228(2) 0.1454(2) 0.2831(2) 0.0173(5) Uani 1 d . .
O2 O -0.0192(2) 0.35531(14) 0.3484(2) 0.0191(4) Uani 1 d . .
C2 C 0.0341(2) 0.2551(2) 0.3677(2) 0.0173(5) Uani 1 d . .
O3 O 0.2072(2) 0.22962(15) 0.5995(2) 0.0242(4) Uani 1 d . .
C3 C 0.1362(2) 0.1967(2) 0.4821(2) 0.0189(5) Uani 1 d . .
C4 C 0.1197(2) 0.0879(2) 0.3957(2) 0.0181(5) Uani 1 d . .
N5 N 0.1651(2) -0.0223(2) 0.4049(2) 0.0194(4) Uani 1 d D .
H5 H 0.1258(26) -0.0711(19) 0.3329(21) 0.030(7) Uiso 1 d D .
C6 C 0.2687(2) -0.19472(12) 0.5287(2) 0.0283(6) Uani 1 d G .
H6A H 0.1985(2) -0.24097(12) 0.4731(2) 0.034 Uiso 1 calc R .
C7 C 0.3708(2) -0.24927(10) 0.6278(2) 0.0371(7) Uani 1 d G .
H7A H 0.3702(3) -0.33281(10) 0.6399(3) 0.045 Uiso 1 calc R .
C8 C 0.4736(2) -0.18161(13) 0.7092(2) 0.0332(7) Uani 1 d G .
H8A H 0.5433(2) -0.2189(2) 0.7769(2) 0.040 Uiso 1 calc R .
C9 C 0.47439(15) -0.05938(13) 0.6915(2) 0.0303(6) Uani 1 d G .
H9A H 0.5447(2) -0.0131(2) 0.7471(2) 0.036 Uiso 1 calc R .
C10 C 0.3724(2) -0.00483(10) 0.5924(2) 0.0255(5) Uani 1 d G .
H10A H 0.3729(2) 0.07871(10) 0.5803(3) 0.031 Uiso 1 calc R .
C11 C 0.26954(14) -0.07249(12) 0.5110(2) 0.0191(5) Uani 1 d G .
O20 O 0.2107(2) 0.0383(2) 0.0565(2) 0.0208(4) Uani 1 d D .
H20 H 0.2148(35) 0.1156(7) 0.0811(32) 0.048(10) Uiso 1 d D .
C21 C 0.2950(3) 0.0335(3) -0.0585(3) 0.0308(6) Uani 1 d . .
H21A H 0.3902(3) 0.0531(3) -0.0174(3) 0.046 Uiso 1 calc R .
H21B H 0.2606(3) 0.0906(3) -0.1360(3) 0.046 Uiso 1 calc R .
H21C H 0.2915(3) -0.0464(3) -0.1005(3) 0.046 Uiso 1 calc R .

loop_
_atom_type_symbol
_atom_type_description
_atom_type_scat_dispersion_real
_atom_type_scat_dispersion_imag
_atom_type_scat_source
C C 0.0033 0.0016 'International Tables Vol C Tables 4.2.6.8 and 6.1.1.4'
H H 0.0000 0.0000 'International Tables Vol C Tables 4.2.6.8 and 6.1.1.4'
N N 0.0061 0.0033 'International Tables Vol C Tables 4.2.6.8 and 6.1.1.4'
O O 0.0106 0.0060 'International Tables Vol C Tables 4.2.6.8 and 6.1.1.4'
Zn Zn 0.2839 1.4301 'International Tables Vol C Tables 4.2.6.8 and 6.1.1.4'

loop_
_geom_angle_atom_site_label_1
_geom_angle_atom_site_label_2
_geom_angle_atom_site_label_3
_geom_angle
_geom_angle_site_symmetry_1
_geom_angle_site_symmetry_3
_geom_angle_publ_flag
O1 Zn O1 180.0 . 3 ?
O1 Zn O20 89.72(6) . . ?
O1 Zn O20 90.28(6) 3 . ?
O1 Zn O20 90.28(6) . 3 ?
O1 Zn O20 89.72(6) 3 3 ?
O20 Zn O20 180.0 . 3 ?
O1 Zn O2 88.42(6) . 4_565 ?
O1 Zn O2 91.58(6) 3 4_565 ?
O20 Zn O2 89.32(6) . 4_565 ?
O20 Zn O2 90.68(6) 3 4_565 ?
O1 Zn O2 91.58(6) . 2_545 ?
O1 Zn O2 88.42(6) 3 2_545 ?
O20 Zn O2 90.68(6) . 2_545 ?
O20 Zn O2 89.32(6) 3 2_545 ?
O2 Zn O2 180.0 4_565 2_545 ?
C1 O1 Zn 132.8(2) . . ?
O1 C1 C4 135.3(2) . . ?
O1 C1 C2 133.9(2) . . ?
C4 C1 C2 90.8(2) . . ?
C2 O2 Zn 127.43(13) . 2 ?
O2 C2 C1 134.4(2) . . ?
O2 C2 C3 136.4(2) . . ?
C1 C2 C3 89.2(2) . . ?
O3 C3 C4 136.2(2) . . ?
O3 C3 C2 134.7(2) . . ?
C4 C3 C2 89.1(2) . . ?
N5 C4 C1 130.4(2) . . ?
N5 C4 C3 138.7(2) . . ?
C1 C4 C3 90.9(2) . . ?
C4 N5 C11 128.4(2) . . ?
C7 C6 C11 120.0 . . ?
C6 C7 C8 120.0 . . ?
C9 C8 C7 120.0 . . ?
C10 C9 C8 120.0 . . ?
C9 C10 C11 120.0 . . ?
C10 C11 C6 120.0 . . ?
C10 C11 N5 122.59(12) . . ?
C6 C11 N5 117.38(12) . . ?
C21 O20 Zn 117.91(14) . . ?

loop_
_geom_bond_atom_site_label_1
_geom_bond_atom_site_label_2
_geom_bond_distance
_geom_bond_site_symmetry_2
_geom_bond_publ_flag
Zn O1 2.0553(15) . ?
Zn O1 2.0553(15) 3 ?
Zn O20 2.103(2) . ?
Zn O20 2.103(2) 3 ?
Zn O2 2.1355(15) 4_565 ?
Zn O2 2.1355(15) 2_545 ?
O1 C1 1.257(2) . ?
C1 C4 1.447(3) . ?
C1 C2 1.456(3) . ?
O2 C2 1.249(3) . ?
O2 Zn 2.1355(15) 2 ?
C2 C3 1.490(3) . ?
O3 C3 1.247(3) . ?
C3 C4 1.457(3) . ?
C4 N5 1.320(3) . ?
N5 C11 1.420(2) . ?
C6 C7 1.39 . ?
C6 C11 1.39 . ?
C7 C8 1.39 . ?
C8 C9 1.39 . ?
C9 C10 1.39 . ?
C10 C11 1.39 . ?
O20 C21 1.440(3) . ?
